data_7125375
loop_
_publ_author_name
'Yan, Zhi-Ping'
'Liao, Kang'
'Han, Hua-Bo'
'Su, Jian'
'Zheng, You-Xuan'
'Zuo, Jing-Lin'

_publ_section_title
;
 Chiral iridium(iii) complexes with four-membered Ir-S-P-S chelating rings
 for high-performance circularly polarized OLEDs.
;
_journal_issue 57
_journal_name_full 'Chemical communications (Cambridge, England)'
_journal_page_first 8215
_journal_page_last 8218
_journal_paper_doi 10.1039/c9cc03915e
_journal_volume 55
_journal_year 2019
_chemical_formula_moiety 'C50.04 H35.58 F6 Ir N4 O2 P S2'
_chemical_formula_sum 'C50.04 H35.42 F6 Ir N4 O2 P S2'
_chemical_formula_weight 1126.07
_space_group_crystal_system monoclinic
_space_group_IT_number 4
_space_group_name_Hall 'P 2yb'
_space_group_name_H-M_alt 'P 1 21 1'
_atom_sites_solution_hydrogens geom
_audit_creation_date 2019-05-01
_audit_creation_method
;
Olex2 1.2
(compiled 2018.05.29 svn.r3508 for OlexSys, GUI svn.r5381)
;
_audit_update_record
;
2019-05-02 deposited with the CCDC.	2019-06-17 downloaded from the CCDC.
;
_cell_angle_alpha 90
_cell_angle_beta 98.105(4)
_cell_angle_gamma 90
_cell_formula_units_Z 2
_cell_length_a 9.0479(9)
_cell_length_b 10.7246(11)
_cell_length_c 25.204(3)
_cell_measurement_reflns_used 9993
_cell_measurement_temperature 193(2)
_cell_measurement_theta_max 53.98
_cell_measurement_theta_min 4.29
_cell_volume 2421.2(5)
_computing_cell_refinement 'SAINT v8.37A (Bruker, 2015)'
_computing_data_reduction 'SAINT v8.37A (Bruker, 2015)'
_computing_molecular_graphics 'Olex2 (Dolomanov et al., 2009)'
_computing_publication_material 'Olex2 (Dolomanov et al., 2009)'
_computing_structure_refinement 'XL (Sheldrick, 2008)'
_computing_structure_solution 'SHELXT 2014/5 (Sheldrick, 2014)'
_diffrn_ambient_temperature 192.98
_diffrn_measured_fraction_theta_full 0.992
_diffrn_measured_fraction_theta_max 0.987
_diffrn_measurement_device_type 'Bruker APEX-II CCD'
_diffrn_measurement_method '\f and \w scans'
_diffrn_radiation_type GaK\a
_diffrn_radiation_wavelength 1.34139
_diffrn_reflns_av_R_equivalents 0.0557
_diffrn_reflns_av_unetI/netI 0.0747
_diffrn_reflns_Laue_measured_fraction_full 0.992
_diffrn_reflns_Laue_measured_fraction_max 0.987
_diffrn_reflns_limit_h_max 10
_diffrn_reflns_limit_h_min -10
_diffrn_reflns_limit_k_max 12
_diffrn_reflns_limit_k_min -12
_diffrn_reflns_limit_l_max 17
_diffrn_reflns_limit_l_min -30
_diffrn_reflns_number 16720
_diffrn_reflns_point_group_measured_fraction_full 0.888
_diffrn_reflns_point_group_measured_fraction_max 0.881
_diffrn_reflns_theta_full 53.594
_diffrn_reflns_theta_max 53.984
_diffrn_reflns_theta_min 4.294
_diffrn_standards_number 0
_exptl_absorpt_coefficient_mu 4.798
_exptl_absorpt_correction_T_max 0.7506
_exptl_absorpt_correction_T_min 0.4860
_exptl_absorpt_correction_type none
_exptl_crystal_colour red
_exptl_crystal_density_diffrn 1.545
_exptl_crystal_description needle
_exptl_crystal_F_000 1115
_refine_diff_density_max 0.829
_refine_diff_density_min -1.203
_refine_diff_density_rms 0.109
_refine_ls_abs_structure_details
;
 Refined as an inversion twin.
;
_refine_ls_abs_structure_Flack 0.134(18)
_refine_ls_extinction_method none
_refine_ls_goodness_of_fit_ref 1.025
_refine_ls_hydrogen_treatment constr
_refine_ls_matrix_type full
_refine_ls_number_parameters 655
_refine_ls_number_reflns 7820
_refine_ls_number_restraints 2456
_refine_ls_restrained_S_all 0.959
_refine_ls_R_factor_all 0.0513
_refine_ls_R_factor_gt 0.0456
_refine_ls_shift/su_max 0.001
_refine_ls_shift/su_mean 0.000
_refine_ls_structure_factor_coef Fsqd
_refine_ls_weighting_details 'w=1/[\s^2^(Fo^2^)+(0.0589P)^2^+3.2667P] where P=(Fo^2^+2Fc^2^)/3'
_refine_ls_weighting_scheme calc
_refine_ls_wR_factor_gt 0.1140
_refine_ls_wR_factor_ref 0.1188
_reflns_Friedel_coverage 0.689
_reflns_Friedel_fraction_full 0.772
_reflns_Friedel_fraction_max 0.763
_reflns_number_gt 7123
_reflns_number_total 7820
_reflns_threshold_expression 'I > 2\s(I)'
_cod_data_source_file c9cc03915e2.cif
_cod_data_source_block 8HRP2
_cod_original_cell_volume 2421.3(4)
_cod_database_code 7125375
_shelx_shelxl_version_number 2018/3
_shelx_space_group_comment
;
The symmetry employed for this shelxl refinement is uniquely defined
by the following loop, which should always be used as a source of
symmetry information in preference to the above space-group names.
They are only intended as comments.
;
_olex2_refinement_description
;
1. Twinned data refinement
 Scales: 0.866(18)
 0.134(18)
2. Fixed Uiso
 At 1.2 times of:
  All C(H) groups, All C(H,H) groups
3. Restrained distances
 C19-C24 = C24-C33 = C33-C47
 1.39 with sigma of 0.01
 C19-C33 = C24-C47
 2.37 with sigma of 0.02
 C2-C51 = C51-C39 = C25-C18 = C18-C2
 1.39 with sigma of 0.01
 C2-C39 = C39-C25 = C25-C2 = C18-C51
 2.37 with sigma of 0.02
 H9-H29
 2 with sigma of 0.01
 H30-H37
 2 with sigma of 0.01
4. Restrained planarity
 C19, C24, C33, C47
 with sigma of 0.02
 C2, C51, C39, C25, C18
 with sigma of 0.02
5. Rigid bond restraints
 All non-hydrogen atoms
 with sigma for 1-2 distances of 0.01 and sigma for 1-3 distances of 0.02
6. Uiso/Uaniso restraints and constraints
All non-hydrogen atoms have similar U: within 3A with sigma of 0.01 and sigma
for terminal atoms of 0.02
7. Rigid body (RIGU) restrains
 All non-hydrogen atoms
 with sigma for 1-2 distances of 0.004 and sigma for 1-3 distances of 0.004
8. Others
 Fixed Sof: H25A(0.5) H25B(0.5) H2AA(0.5) H2AB(0.5) H4AA(0.5) H4AB(0.5)
9.a Secondary CH2 refined with riding coordinates:
 C18(H18A,H18B), C25(H25A,H25B), C33(H33A,H33B), C39(H39A,H39B), C47(H47A,
 H47B), C2AA(H2AA,H2AB), C3AA(H3AA,H3AB), C5AA(H5AA,H5AB), C4AA(H4AA,H4AB),
 C1AA(H1AA,H1AB), C6AA(H6AA,H6AB), C7AA(H7AA,H7AB)
9.b Aromatic/amide H refined with riding coordinates:
 C3(H3), C4(H4), C5(H5), C8(H8), C9(H9), C21(H21), C22(H22), C23(H23),
 C27(H27), C29(H29), C30(H30), C31(H31), C32(H32), C34(H34), C37(H37), C38(H38),
  C45(H45), C48(H48), C50(H50), C0AA(H0AA)
;
_olex2_submission_special_instructions 'No special instructions were received'

loop_
_space_group_symop_operation_xyz
'x, y, z'
'-x, y+1/2, -z'

loop_
_atom_site_label
_atom_site_type_symbol
_atom_site_fract_x
_atom_site_fract_y
_atom_site_fract_z
_atom_site_U_iso_or_equiv
_atom_site_adp_type
_atom_site_occupancy
_atom_site_site_symmetry_order
_atom_site_calc_flag
_atom_site_refinement_flags_posn
_atom_site_refinement_flags_adp
_atom_site_refinement_flags_occupancy
_atom_site_disorder_assembly
_atom_site_disorder_group
C2 C 0.3016(12) 0.5720(9) 0.4999(4) 0.051(2) Uani 1 1 d D U . . .
C3 C 0.0884(15) 0.4958(12) 0.0080(5) 0.054(2) Uani 1 1 d . U . . .
H3 H 0.060862 0.509587 -0.029285 0.065 Uiso 1 1 calc R . . . .
C4 C 0.3633(16) 0.0040(12) 0.1444(5) 0.055(2) Uani 1 1 d . U . . .
H4 H 0.382282 -0.078322 0.133232 0.066 Uiso 1 1 calc R . . . .
C5 C 0.5627(13) 0.5220(12) 0.2031(5) 0.050(2) Uani 1 1 d . U . . .
H5 H 0.569088 0.493160 0.239007 0.060 Uiso 1 1 calc R . . . .
C6 C -0.1572(14) 0.4020(17) 0.0097(5) 0.063(3) Uani 1 1 d . U . . .
C7 C -0.0285(14) 0.1158(13) 0.2306(5) 0.0523(19) Uani 1 1 d . U . . .
C8 C -0.1264(13) -0.077(2) 0.2589(5) 0.071(2) Uani 1 1 d . U . . .
H8 H -0.120034 -0.164768 0.262465 0.085 Uiso 1 1 calc R . . . .
C9 C -0.0182(14) -0.0121(13) 0.2389(5) 0.060(2) Uani 1 1 d . U . . .
H9 H 0.067010 -0.055359 0.230372 0.072 Uiso 1 1 calc DR . . . .
C13 C 0.2680(12) 0.5154(10) 0.0882(5) 0.0384(17) Uani 1 1 d . U . . .
C14 C 0.2691(14) 0.8075(12) 0.3825(5) 0.0454(17) Uani 1 1 d . U . . .
C15 C 0.4126(12) 0.5512(10) 0.1196(5) 0.0384(17) Uani 1 1 d . U . . .
C16 C 0.3401(14) 0.7953(11) 0.3371(5) 0.0428(18) Uani 1 1 d . U . . .
C17 C 0.1893(13) 0.5870(11) 0.3909(5) 0.0433(18) Uani 1 1 d . U . . .
C18 C 0.3578(16) 0.5615(12) 0.5550(5) 0.060(2) Uani 1 1 d D U . . .
H18A H 0.447717 0.507986 0.558431 0.072 Uiso 0.8(3) 1 calc R . . A 1
H18B H 0.282131 0.517644 0.572871 0.072 Uiso 1 1 calc R . . A 1
C19 C 0.2056(11) 0.9245(12) 0.3923(4) 0.0454(16) Uani 1 1 d D U . . .
C20 C 0.5325(13) 0.6197(10) 0.1019(5) 0.0428(18) Uani 1 1 d . U . . .
C21 C 0.7999(14) 0.6788(12) 0.1231(6) 0.051(2) Uani 1 1 d . U . . .
H21 H 0.891732 0.676694 0.146589 0.061 Uiso 1 1 calc R . . . .
C22 C 0.0324(11) 0.4170(18) 0.0917(4) 0.0466(18) Uani 1 1 d . U . . .
H22 H -0.036515 0.376998 0.111257 0.056 Uiso 1 1 calc R . . . .
C23 C 0.1696(14) 0.4767(11) 0.4172(5) 0.047(2) Uani 1 1 d . U . . .
H23 H 0.120474 0.407203 0.399238 0.057 Uiso 1 1 calc R . . . .
C24 C 0.2277(12) 1.0293(9) 0.3621(5) 0.0473(19) Uani 1 1 d D U . . .
C25 C 0.435(3) 0.665(2) 0.5778(10) 0.057(3) Uani 0.13(8) 1 d D U . B 2
H25A H 0.540831 0.639586 0.584883 0.068 Uiso 0.5 1 calc R . P B 2
H25B H 0.401660 0.675829 0.613362 0.068 Uiso 0.5 1 calc R . P B 2
C26 C 0.0807(13) 0.1905(11) 0.2093(5) 0.0429(17) Uani 1 1 d . U . . .
C27 C -0.0509(13) 0.3690(13) 0.2305(5) 0.049(2) Uani 1 1 d . U . . .
H27 H -0.055744 0.457365 0.231935 0.058 Uiso 1 1 calc R . . . .
C28 C 0.2571(13) 0.6922(10) 0.4156(5) 0.0426(17) Uani 1 1 d . U . . .
C29 C 0.2382(14) 0.0310(11) 0.1648(4) 0.048(2) Uani 1 1 d . U . . .
H29 H 0.166176 -0.032919 0.166284 0.057 Uiso 1 1 calc DR . . . .
C30 C 0.2260(13) 0.5323(10) 0.0341(5) 0.046(2) Uani 1 1 d . U . . .
H30 H 0.294532 0.570607 0.013892 0.055 Uiso 1 1 calc DR . . . .
C31 C 0.6519(15) 0.7427(12) 0.0405(6) 0.057(2) Uani 1 1 d . U . . .
H31 H 0.645348 0.784410 0.006992 0.069 Uiso 1 1 calc R . . . .
C32 C 0.3653(12) 0.8965(10) 0.3058(4) 0.045(2) Uani 1 1 d . U . . .
H32 H 0.418799 0.886820 0.276261 0.054 Uiso 1 1 calc R . . . .
C33 C 0.1552(12) 1.1470(10) 0.3675(4) 0.053(2) Uani 1 1 d D U . . .
H33A H 0.232861 1.211207 0.377276 0.064 Uiso 1 1 calc R . . . .
H33B H 0.099715 1.170314 0.332169 0.064 Uiso 1 1 calc R . . . .
C34 C 0.2256(14) 0.4728(12) 0.4715(5) 0.051(2) Uani 1 1 d . U . . .
H34 H 0.211695 0.398328 0.490560 0.061 Uiso 1 1 calc R . . . .
C35 C 0.3129(13) 0.2489(11) 0.1776(4) 0.0401(17) Uani 1 1 d . U . . .
C36 C 0.6022(18) 0.0670(15) 0.1160(6) 0.065(2) Uani 1 1 d . U . . .
C37 C 0.5319(14) 0.6914(10) 0.0551(5) 0.051(2) Uani 1 1 d . U . . .
H37 H 0.439344 0.703433 0.032717 0.061 Uiso 1 1 calc DR . . . .
C38 C 0.3123(14) 1.0108(12) 0.3179(5) 0.047(2) Uani 1 1 d . U . . .
H38 H 0.331528 1.080565 0.296610 0.057 Uiso 1 1 calc R . . . .
C39 C 0.4023(16) 0.7814(11) 0.4974(5) 0.059(2) Uani 1 1 d D U . . .
H39A H 0.346193 0.858120 0.485614 0.071 Uiso 0.7(2) 1 calc R . . C 2
H39B H 0.499134 0.786598 0.483495 0.071 Uiso 0.9(2) 1 calc R . . C 2
C40 C 0.6692(14) 0.6221(11) 0.1382(5) 0.0463(19) Uani 1 1 d . U . . .
C41 C 0.4662(16) 0.1008(13) 0.1399(5) 0.053(2) Uani 1 1 d . U . . .
C42 C 0.1709(12) 0.4516(9) 0.1188(4) 0.0401(18) Uani 1 1 d . U . . .
C43 C -0.1490(14) 0.1789(13) 0.2471(5) 0.054(2) Uani 1 1 d . U . . .
C44 C -0.0085(12) 0.4380(13) 0.0388(4) 0.050(2) Uani 1 1 d . U . . .
C45 C -0.2606(15) 0.1133(15) 0.2689(6) 0.064(2) Uani 1 1 d . U . . .
H45 H -0.343274 0.156634 0.279463 0.076 Uiso 1 1 calc R . . . .
C46 C 0.2089(13) 0.1524(11) 0.1844(5) 0.0418(18) Uani 1 1 d . U . . .
C47 C 0.0555(15) 1.1493(13) 0.4057(6) 0.061(2) Uani 1 1 d D U . . .
H47A H -0.034117 1.195447 0.389233 0.073 Uiso 0.9(2) 1 calc R . . D 2
H47B H 0.103001 1.200543 0.436039 0.073 Uiso 0.5(3) 1 calc R . . D 2
C48 C 0.4421(14) 0.2190(12) 0.1556(5) 0.044(2) Uani 1 1 d . U . . .
H48 H 0.513536 0.282085 0.151714 0.053 Uiso 1 1 calc R . . . .
C50 C 0.7904(15) 0.7364(12) 0.0741(6) 0.056(2) Uani 1 1 d . U . . .
H50 H 0.876908 0.771998 0.062794 0.068 Uiso 1 1 calc R . . . .
C51 C 0.3230(12) 0.6800(9) 0.4712(4) 0.0511(19) Uani 1 1 d D U . . .
F1 F -0.1519(12) 0.3293(11) -0.0328(4) 0.096(3) Uani 1 1 d . U . . .
F2 F -0.2318(13) 0.4955(11) -0.0145(5) 0.111(3) Uani 1 1 d . U . . .
F3 F 0.6752(12) -0.0296(9) 0.1382(4) 0.095(3) Uani 1 1 d . U . . .
F4 F -0.2492(11) 0.3626(12) 0.0387(4) 0.117(3) Uani 1 1 d . U . . .
F5 F 0.7080(12) 0.1575(11) 0.1206(5) 0.096(3) Uani 1 1 d . U . . .
F6 F 0.5709(11) 0.0400(11) 0.0648(4) 0.093(3) Uani 1 1 d . U . . .
Ir1 Ir 0.24918(4) 0.42102(5) 0.19555(2) 0.03288(14) Uani 1 1 d . U . . .
N1 N 0.0707(10) 0.3178(9) 0.2127(4) 0.0404(16) Uani 1 1 d . U . . .
N2 N 0.4284(10) 0.5078(9) 0.1702(4) 0.0394(16) Uani 1 1 d . U . . .
N3 N -0.1611(11) 0.3068(11) 0.2459(4) 0.0516(19) Uani 1 1 d . U . . .
N4 N 0.6815(11) 0.5724(10) 0.1883(4) 0.052(2) Uani 1 1 d . U . . .
O1 O 0.1380(8) 0.5938(7) 0.3346(3) 0.0417(15) Uani 1 1 d . U . . .
O2 O 0.3896(8) 0.6762(7) 0.3228(3) 0.0416(15) Uani 1 1 d . U . . .
P1 P 0.2609(3) 0.5821(3) 0.29574(12) 0.0399(7) Uani 1 1 d . U . . .
S1 S 0.3524(3) 0.4141(4) 0.29433(9) 0.0419(5) Uani 1 1 d . U . . .
S2 S 0.1654(3) 0.6335(3) 0.22357(12) 0.0443(7) Uani 1 1 d . U . . .
C0AA C -0.2500(16) -0.0108(15) 0.2747(7) 0.069(3) Uani 1 1 d . U . . .
H0AA H -0.325524 -0.055177 0.289348 0.082 Uiso 1 1 calc R . . . .
C2AA C 0.502(4) 0.742(3) 0.5494(12) 0.058(3) Uani 0.50(4) 1 d . U . B 1
H2AA H 0.579625 0.683024 0.541453 0.069 Uiso 0.5 1 calc R . P B 1
H2AB H 0.551131 0.816037 0.567689 0.069 Uiso 0.5 1 calc R . P B 1
C3AA C 0.089(6) 0.933(3) 0.4323(14) 0.050(3) Uani 0.73(14) 1 d . U . E 1
H3AA H -0.008594 0.901504 0.414902 0.060 Uiso 0.4(2) 1 calc R . . E 1
H3AB H 0.122105 0.880527 0.464077 0.060 Uiso 0.8(3) 1 calc R . . E 1
C5AA C 0.074(3) 1.0661(19) 0.4494(10) 0.052(3) Uani 0.64(4) 1 d . U . E 1
H5AA H -0.013486 1.073041 0.468903 0.063 Uiso 0.3(2) 1 calc R . . E 1
H5AB H 0.163720 1.090058 0.474337 0.063 Uiso 0.7(2) 1 calc R . . E 1
C4AA C 0.002(4) 1.033(3) 0.4291(17) 0.053(3) Uani 0.37(3) 1 d . U . E 2
H4AA H -0.080103 0.996175 0.403709 0.063 Uiso 0.5 1 calc R . P E 2
H4AB H -0.038327 1.053450 0.462694 0.063 Uiso 0.5 1 calc R . P E 2
C1AA C 0.398(3) 0.6799(17) 0.5849(8) 0.056(3) Uani 0.87(7) 1 d . U . B 1
H1AA H 0.450694 0.663236 0.621363 0.067 Uiso 0.7(2) 1 calc R . . B 1
H1AB H 0.308741 0.731664 0.587491 0.067 Uiso 0.9(3) 1 calc R . . B 1
C6AA C 0.132(10) 0.938(5) 0.441(3) 0.050(3) Uani 0.39(14) 1 d . U . E 2
H6AA H 0.205524 0.968196 0.471154 0.060 Uiso 0.6(3) 1 calc R . . E 2
H6AB H 0.093542 0.856436 0.450977 0.060 Uiso 0.1(3) 1 calc R . . E 2
C7AA C 0.434(5) 0.786(4) 0.5551(13) 0.057(3) Uani 0.42(4) 1 d . U . B 2
H7AA H 0.532483 0.825620 0.565757 0.068 Uiso 0.8(3) 1 calc R . . B 2
H7AB H 0.357648 0.837670 0.569203 0.068 Uiso 0.6(3) 1 calc R . . B 2

loop_
_atom_site_aniso_label
_atom_site_aniso_U_11
_atom_site_aniso_U_22
_atom_site_aniso_U_33
_atom_site_aniso_U_23
_atom_site_aniso_U_13
_atom_site_aniso_U_12
C2 0.057(4) 0.044(4) 0.054(4) 0.001(3) 0.012(4) 0.003(3)
C3 0.057(4) 0.060(5) 0.043(4) -0.005(4) -0.002(4) -0.001(4)
C4 0.064(4) 0.051(4) 0.051(5) -0.006(4) 0.011(4) 0.011(4)
C5 0.038(4) 0.057(5) 0.054(5) 0.010(4) 0.000(4) -0.001(4)
C6 0.053(5) 0.077(6) 0.054(5) -0.010(5) -0.011(4) -0.004(5)
C7 0.039(4) 0.060(4) 0.056(4) 0.009(4) 0.001(3) -0.006(3)
C8 0.053(4) 0.074(5) 0.085(5) 0.015(6) 0.005(4) -0.009(5)
C9 0.041(4) 0.063(4) 0.072(5) 0.012(5) -0.003(4) -0.010(4)
C13 0.036(3) 0.039(4) 0.040(3) -0.003(3) 0.002(3) 0.005(3)
C14 0.044(4) 0.044(3) 0.048(3) -0.002(3) 0.005(3) -0.004(3)
C15 0.035(3) 0.038(4) 0.042(3) 0.003(3) 0.005(3) 0.005(3)
C16 0.040(4) 0.043(4) 0.044(4) 0.000(3) 0.001(3) -0.003(3)
C17 0.043(4) 0.041(3) 0.046(4) -0.002(3) 0.008(3) 0.004(3)
C18 0.067(5) 0.054(4) 0.058(4) 0.000(4) 0.007(4) 0.007(4)
C19 0.046(3) 0.041(3) 0.049(3) -0.001(4) 0.004(3) -0.002(4)
C20 0.037(3) 0.040(4) 0.051(4) 0.003(3) 0.007(3) 0.000(3)
C21 0.041(4) 0.050(5) 0.062(5) 0.001(4) 0.008(4) -0.004(4)
C22 0.040(4) 0.056(4) 0.043(4) -0.005(5) 0.004(3) 0.000(5)
C23 0.048(4) 0.038(4) 0.057(4) -0.001(4) 0.012(4) 0.000(4)
C24 0.047(4) 0.041(3) 0.054(4) 0.003(3) 0.006(3) -0.004(3)
C25 0.062(6) 0.053(5) 0.055(6) 0.001(5) 0.006(6) 0.004(5)
C26 0.034(3) 0.049(3) 0.043(4) 0.004(3) -0.001(3) -0.001(3)
C27 0.038(4) 0.056(4) 0.053(5) 0.002(4) 0.009(4) 0.001(4)
C28 0.044(4) 0.037(3) 0.048(3) -0.002(3) 0.011(3) -0.001(3)
C29 0.052(4) 0.044(4) 0.046(5) -0.003(4) 0.005(4) 0.004(4)
C30 0.048(4) 0.048(4) 0.042(4) 0.004(4) 0.006(4) -0.001(4)
C31 0.058(5) 0.052(5) 0.062(5) 0.008(5) 0.010(4) -0.005(4)
C32 0.039(4) 0.048(4) 0.046(4) 0.000(4) 0.001(3) -0.005(4)
C33 0.055(4) 0.045(4) 0.058(5) 0.000(4) 0.004(4) -0.002(4)
C34 0.057(5) 0.041(4) 0.057(4) -0.001(4) 0.011(4) 0.010(4)
C35 0.042(3) 0.043(3) 0.034(4) -0.001(3) 0.003(3) 0.002(3)
C36 0.067(5) 0.071(5) 0.059(5) -0.008(5) 0.019(5) 0.021(4)
C37 0.052(4) 0.048(5) 0.053(5) 0.003(4) 0.007(4) -0.003(4)
C38 0.046(5) 0.045(4) 0.050(5) 0.005(4) 0.003(4) -0.008(4)
C39 0.065(5) 0.055(4) 0.055(4) 0.001(4) 0.002(4) -0.003(4)
C40 0.040(4) 0.045(4) 0.054(4) 0.006(4) 0.008(3) 0.002(3)
C41 0.058(4) 0.057(4) 0.047(4) -0.003(4) 0.013(4) 0.015(4)
C42 0.038(3) 0.043(4) 0.041(3) -0.001(3) 0.009(3) 0.004(3)
C43 0.037(4) 0.065(4) 0.057(4) 0.010(4) 0.002(3) -0.006(3)
C44 0.046(4) 0.057(5) 0.044(4) -0.008(4) -0.003(3) -0.001(4)
C45 0.041(4) 0.076(5) 0.073(5) 0.014(5) 0.005(4) -0.007(4)
C46 0.040(4) 0.044(4) 0.040(4) -0.001(3) -0.001(3) 0.001(3)
C47 0.063(5) 0.049(4) 0.073(5) 0.000(4) 0.016(4) 0.001(4)
C48 0.047(4) 0.047(4) 0.040(4) -0.001(4) 0.008(4) 0.009(4)
C50 0.052(5) 0.052(5) 0.066(5) 0.005(4) 0.014(4) -0.008(4)
C51 0.055(4) 0.046(4) 0.052(4) 0.000(3) 0.007(3) 0.003(3)
F1 0.078(6) 0.109(6) 0.094(6) -0.045(5) -0.011(5) -0.021(5)
F2 0.089(6) 0.119(7) 0.113(7) 0.002(5) -0.033(6) 0.019(5)
F3 0.097(6) 0.101(6) 0.090(6) 0.002(5) 0.024(5) 0.056(5)
F4 0.068(5) 0.191(9) 0.084(5) 0.006(5) -0.014(4) -0.052(5)
F5 0.077(5) 0.103(6) 0.116(7) -0.019(5) 0.039(5) 0.012(5)
F6 0.100(6) 0.125(7) 0.058(4) -0.012(5) 0.026(4) 0.028(5)
Ir1 0.0289(2) 0.0365(2) 0.0332(2) -0.0002(3) 0.00399(14) 0.0034(3)
N1 0.032(3) 0.050(3) 0.038(3) 0.000(3) 0.001(3) -0.002(3)
N2 0.035(3) 0.041(3) 0.041(3) 0.000(3) 0.005(3) 0.004(3)
N3 0.038(4) 0.066(4) 0.051(4) 0.005(4) 0.005(4) -0.003(4)
N4 0.038(4) 0.056(4) 0.060(4) 0.012(4) 0.001(3) -0.003(4)
O1 0.036(3) 0.042(3) 0.047(3) -0.006(3) 0.006(3) 0.000(3)
O2 0.036(3) 0.046(3) 0.043(3) -0.003(3) 0.003(3) -0.001(3)
P1 0.0338(14) 0.0428(15) 0.0422(15) -0.0079(12) 0.0021(12) 0.0029(12)
S1 0.0440(12) 0.0442(13) 0.0359(11) -0.0001(19) 0.0005(9) 0.0096(19)
S2 0.0414(15) 0.0415(14) 0.0474(15) -0.0060(13) -0.0024(13) 0.0103(12)
C0AA 0.049(5) 0.076(5) 0.080(6) 0.016(5) 0.007(5) -0.014(5)
C2AA 0.062(6) 0.054(6) 0.056(5) 0.002(5) 0.005(5) 0.001(5)
C3AA 0.050(5) 0.044(5) 0.057(5) 0.000(5) 0.010(4) -0.003(5)
C5AA 0.052(6) 0.045(5) 0.061(5) -0.005(5) 0.011(5) -0.001(5)
C4AA 0.052(6) 0.047(5) 0.058(6) -0.001(5) 0.007(5) 0.000(5)
C1AA 0.061(6) 0.054(5) 0.053(5) 0.001(4) 0.008(5) 0.004(5)
C6AA 0.051(5) 0.045(5) 0.055(5) 0.000(5) 0.009(4) -0.002(5)
C7AA 0.063(6) 0.052(5) 0.055(5) -0.001(5) 0.006(6) 0.003(5)

loop_
_atom_type_symbol
_atom_type_description
_atom_type_scat_dispersion_real
_atom_type_scat_dispersion_imag
_atom_type_scat_source
C C 0.0148 0.0070 'International Tables Vol C Tables 4.2.6.8 and 6.1.1.4'
H H 0.0000 0.0000 'International Tables Vol C Tables 4.2.6.8 and 6.1.1.4'
F F 0.0599 0.0411 'International Tables Vol C Tables 4.2.6.8 and 6.1.1.4'
Ir Ir -5.4392 5.4712 'International Tables Vol C Tables 4.2.6.8 and 6.1.1.4'
N N 0.0253 0.0136 'International Tables Vol C Tables 4.2.6.8 and 6.1.1.4'
O O 0.0412 0.0250 'International Tables Vol C Tables 4.2.6.8 and 6.1.1.4'
P P 0.2596 0.3354 'International Tables Vol C Tables 4.2.6.8 and 6.1.1.4'
S S 0.2924 0.4247 'International Tables Vol C Tables 4.2.6.8 and 6.1.1.4'

loop_
_geom_angle_atom_site_label_1
_geom_angle_atom_site_label_2
_geom_angle_atom_site_label_3
_geom_angle
C34 C2 C18 121.5(10)
C51 C2 C18 121.2(10)
C51 C2 C34 117.2(10)
C30 C3 H3 121.4
C44 C3 H3 121.4
C44 C3 C30 117.2(12)
C29 C4 H4 120.8
C29 C4 C41 118.4(12)
C41 C4 H4 120.8
N2 C5 H5 117.8
N4 C5 H5 117.8
N4 C5 N2 124.4(12)
F1 C6 C44 114.5(12)
F2 C6 C44 113.7(14)
F2 C6 F1 98.5(11)
F4 C6 C44 115.3(11)
F4 C6 F1 111.9(14)
F4 C6 F2 100.9(13)
C9 C7 C26 125.0(12)
C9 C7 C43 118.2(12)
C43 C7 C26 116.7(12)
C9 C8 H8 120.4
C9 C8 C0AA 119.1(19)
C0AA C8 H8 120.4
C7 C9 H9 119.2
C8 C9 C7 121.7(15)
C8 C9 H9 119.2
C30 C13 C15 126.5(11)
C30 C13 C42 119.7(10)
C42 C13 C15 113.7(10)
C16 C14 C19 118.1(11)
C16 C14 C28 117.1(11)
C19 C14 C28 124.7(11)
C20 C15 C13 128.2(10)
N2 C15 C13 112.6(10)
N2 C15 C20 119.2(10)
C14 C16 O2 119.5(11)
C32 C16 C14 121.8(12)
C32 C16 O2 118.7(11)
C23 C17 C28 124.0(11)
C23 C17 O1 118.4(10)
C28 C17 O1 117.6(10)
C2 C18 H18A 108.0
C2 C18 H18B 108.0
C2 C18 C1AA 117.1(11)
H18A C18 H18B 107.3
C25 C18 C2 115.7(14)
C1AA C18 H18A 108.0
C1AA C18 H18B 108.0
C14 C19 C3AA 119.4(14)
C14 C19 C6AA 118(2)
C24 C19 C14 122.0(10)
C24 C19 C3AA 118.0(15)
C24 C19 C6AA 119(2)
C15 C20 C40 115.8(10)
C37 C20 C15 128.9(10)
C37 C20 C40 115.2(11)
C40 C21 H21 120.6
C50 C21 H21 120.6
C50 C21 C40 118.8(12)
C42 C22 H22 118.6
C44 C22 H22 118.6
C44 C22 C42 122.8(12)
C17 C23 H23 121.8
C17 C23 C34 116.4(11)
C34 C23 H23 121.8
C19 C24 C33 123.8(11)
C19 C24 C38 116.3(10)
C33 C24 C38 119.3(10)
C18 C25 H25A 105.8
C18 C25 H25B 105.8
C18 C25 C7AA 126(2)
H25A C25 H25B 106.2
C7AA C25 H25A 105.8
C7AA C25 H25B 105.8
C7 C26 C46 129.7(11)
N1 C26 C7 118.6(11)
N1 C26 C46 111.7(11)
N1 C27 H27 117.3
N3 C27 H27 117.3
N3 C27 N1 125.5(12)
C17 C28 C14 118.8(10)
C17 C28 C51 117.1(10)
C51 C28 C14 124.0(10)
C4 C29 H29 118.8
C4 C29 C46 122.4(12)
C46 C29 H29 118.8
C3 C30 H30 118.7
C13 C30 C3 122.7(12)
C13 C30 H30 118.7
C37 C31 H31 119.7
C37 C31 C50 120.7(13)
C50 C31 H31 119.7
C16 C32 H32 120.4
C38 C32 C16 119.2(11)
C38 C32 H32 120.4
C24 C33 H33A 108.5
C24 C33 H33B 108.5
H33A C33 H33B 107.5
C47 C33 C24 115.1(10)
C47 C33 H33A 108.5
C47 C33 H33B 108.5
C2 C34 H34 117.9
C23 C34 C2 124.2(12)
C23 C34 H34 117.9
C46 C35 Ir1 115.2(8)
C48 C35 C46 118.9(11)
C48 C35 Ir1 125.7(9)
F3 C36 C41 114.5(13)
F3 C36 F5 102.8(13)
F3 C36 F6 105.7(12)
F5 C36 C41 113.9(12)
F6 C36 C41 112.0(13)
F6 C36 F5 107.1(14)
C20 C37 H37 118.1
C31 C37 C20 123.9(12)
C31 C37 H37 118.1
C24 C38 H38 118.9
C32 C38 C24 122.2(11)
C32 C38 H38 118.9
H39A C39 H39B 106.8
C51 C39 H39A 107.1
C51 C39 H39B 107.1
C51 C39 C2AA 112.6(15)
C51 C39 C7AA 120.8(18)
C7AA C39 H39A 107.1
C7AA C39 H39B 107.1
C21 C40 C20 120.8(12)
N4 C40 C20 122.4(11)
N4 C40 C21 116.8(11)
C4 C41 C36 116.5(12)
C48 C41 C4 122.0(12)
C48 C41 C36 121.5(14)
C13 C42 Ir1 116.3(8)
C22 C42 C13 116.5(10)
C22 C42 Ir1 127.3(9)
C7 C43 C45 120.5(13)
N3 C43 C7 122.7(12)
N3 C43 C45 116.6(13)
C3 C44 C6 115.9(11)
C22 C44 C3 121.1(11)
C22 C44 C6 123.0(12)
C43 C45 H45 120.2
C0AA C45 C43 119.7(15)
C0AA C45 H45 120.2
C29 C46 C26 127.1(11)
C29 C46 C35 117.5(11)
C35 C46 C26 115.4(10)
C33 C47 H47A 106.8
C33 C47 H47B 106.8
C33 C47 C4AA 122.3(18)
H47A C47 H47B 106.6
C5AA C47 C33 120.5(14)
C4AA C47 H47A 106.8
C4AA C47 H47B 106.8
C35 C48 H48 119.7
C41 C48 C35 120.5(12)
C41 C48 H48 119.7
C21 C50 C31 119.9(13)
C21 C50 H50 120.0
C31 C50 H50 120.0
C2 C51 C28 120.6(9)
C2 C51 C39 119.7(10)
C39 C51 C28 119.6(9)
C35 Ir1 N1 79.1(4)
C35 Ir1 N2 94.7(4)
C35 Ir1 S1 96.7(3)
C35 Ir1 S2 176.6(3)
C42 Ir1 C35 90.4(4)
C42 Ir1 N1 96.3(4)
C42 Ir1 N2 79.1(4)
C42 Ir1 S1 172.2(3)
C42 Ir1 S2 92.5(3)
N1 Ir1 S1 88.3(3)
N1 Ir1 S2 98.7(3)
N2 Ir1 N1 172.4(4)
N2 Ir1 S1 97.0(3)
N2 Ir1 S2 87.7(3)
S2 Ir1 S1 80.55(12)
C26 N1 Ir1 117.6(8)
C27 N1 C26 119.0(10)
C27 N1 Ir1 123.3(8)
C5 N2 Ir1 122.1(8)
C15 N2 C5 119.9(10)
C15 N2 Ir1 118.0(7)
C27 N3 C43 117.0(11)
C5 N4 C40 117.8(11)
C17 O1 P1 116.8(7)
C16 O2 P1 115.8(7)
O1 P1 O2 102.5(4)
O1 P1 S1 114.4(3)
O1 P1 S2 107.0(3)
O2 P1 S1 107.2(3)
O2 P1 S2 114.1(3)
S2 P1 S1 111.42(18)
P1 S1 Ir1 83.92(13)
P1 S2 Ir1 84.09(13)
C8 C0AA H0AA 119.7
C45 C0AA C8 120.6(15)
C45 C0AA H0AA 119.7
C39 C2AA H2AA 110.4
C39 C2AA H2AB 110.4
H2AA C2AA H2AB 108.6
C1AA C2AA C39 106(2)
C1AA C2AA H2AA 110.4
C1AA C2AA H2AB 110.4
C19 C3AA H3AA 109.7
C19 C3AA H3AB 109.7
H3AA C3AA H3AB 108.2
C5AA C3AA C19 110(2)
C5AA C3AA H3AA 109.7
C5AA C3AA H3AB 109.7
C47 C5AA C3AA 112(2)
C47 C5AA H5AA 109.1
C47 C5AA H5AB 109.1
C3AA C5AA H5AA 109.1
C3AA C5AA H5AB 109.1
H5AA C5AA H5AB 107.8
C47 C4AA H4AA 109.7
C47 C4AA H4AB 109.7
C47 C4AA C6AA 110(3)
H4AA C4AA H4AB 108.2
C6AA C4AA H4AA 109.7
C6AA C4AA H4AB 109.7
C18 C1AA C2AA 102(2)
C18 C1AA H1AA 111.4
C18 C1AA H1AB 111.4
C2AA C1AA H1AA 111.4
C2AA C1AA H1AB 111.4
H1AA C1AA H1AB 109.3
C19 C6AA C4AA 109(4)
C19 C6AA H6AA 109.9
C19 C6AA H6AB 109.9
C4AA C6AA H6AA 109.9
C4AA C6AA H6AB 109.9
H6AA C6AA H6AB 108.3
C25 C7AA C39 111(3)
C25 C7AA H7AA 109.3
C25 C7AA H7AB 109.3
C39 C7AA H7AA 109.3
C39 C7AA H7AB 109.3
H7AA C7AA H7AB 108.0

loop_
_geom_bond_atom_site_label_1
_geom_bond_atom_site_label_2
_geom_bond_distance
C2 C18 1.413(11)
C2 C34 1.407(16)
C2 C51 1.394(10)
C3 H3 0.9500
C3 C30 1.380(16)
C3 C44 1.395(18)
C4 H4 0.9500
C4 C29 1.339(17)
C4 C41 1.41(2)
C5 H5 0.9500
C5 N2 1.380(14)
C5 N4 1.303(16)
C6 C44 1.490(15)
C6 F1 1.333(16)
C6 F2 1.310(18)
C6 F4 1.256(17)
C7 C9 1.389(19)
C7 C26 1.434(17)
C7 C43 1.396(19)
C8 H8 0.9500
C8 C9 1.353(19)
C8 C0AA 1.43(2)
C9 H9 0.9500
C13 C15 1.481(14)
C13 C30 1.374(16)
C13 C42 1.423(16)
C14 C16 1.395(17)
C14 C19 1.416(17)
C14 C28 1.503(17)
C15 C20 1.431(16)
C15 N2 1.346(14)
C16 C32 1.379(17)
C16 O2 1.417(14)
C17 C23 1.380(16)
C17 C28 1.389(16)
C17 O1 1.431(13)
C18 H18A 0.9900
C18 H18B 0.9900
C18 C25 1.390(13)
C18 C1AA 1.50(2)
C19 C24 1.388(11)
C19 C3AA 1.56(3)
C19 C6AA 1.48(4)
C20 C37 1.408(16)
C20 C40 1.432(16)
C21 H21 0.9500
C21 C40 1.427(18)
C21 C50 1.374(18)
C22 H22 0.9500
C22 C42 1.389(14)
C22 C44 1.352(14)
C23 H23 0.9500
C23 C34 1.390(17)
C24 C33 1.437(10)
C24 C38 1.452(18)
C25 H25A 0.9900
C25 H25B 0.9900
C25 C7AA 1.42(4)
C26 C46 1.454(17)
C26 N1 1.372(16)
C27 H27 0.9500
C27 N1 1.362(15)
C27 N3 1.303(15)
C28 C51 1.450(16)
C29 H29 0.9500
C29 C46 1.431(16)
C30 H30 0.9500
C31 H31 0.9500
C31 C37 1.315(18)
C31 C50 1.411(18)
C32 H32 0.9500
C32 C38 1.366(18)
C33 H33A 0.9900
C33 H33B 0.9900
C33 C47 1.409(11)
C34 H34 0.9500
C35 C46 1.425(16)
C35 C48 1.399(17)
C35 Ir1 2.004(11)
C36 C41 1.49(2)
C36 F3 1.311(16)
C36 F5 1.357(19)
C36 F6 1.314(16)
C37 H37 0.9500
C38 H38 0.9500
C39 H39A 0.9900
C39 H39B 0.9900
C39 C51 1.414(11)
C39 C2AA 1.54(3)
C39 C7AA 1.44(3)
C40 N4 1.361(16)
C41 C48 1.355(17)
C42 Ir1 1.992(11)
C43 C45 1.405(19)
C43 N3 1.376(18)
C45 H45 0.9500
C45 C0AA 1.34(2)
C47 H47A 0.9900
C47 H47B 0.9900
C47 C5AA 1.41(3)
C47 C4AA 1.49(4)
C48 H48 0.9500
C50 H50 0.9500
Ir1 N1 2.053(9)
Ir1 N2 2.049(9)
Ir1 S1 2.534(2)
Ir1 S2 2.533(3)
O1 P1 1.587(8)
O2 P1 1.617(8)
P1 S1 1.986(6)
P1 S2 1.979(4)
C0AA H0AA 0.9500
C2AA H2AA 0.9900
C2AA H2AB 0.9900
C2AA C1AA 1.54(4)
C3AA H3AA 0.9900
C3AA H3AB 0.9900
C3AA C5AA 1.50(4)
C5AA H5AA 0.9900
C5AA H5AB 0.9900
C4AA H4AA 0.9900
C4AA H4AB 0.9900
C4AA C6AA 1.56(8)
C1AA H1AA 0.9900
C1AA H1AB 0.9900
C6AA H6AA 0.9900
C6AA H6AB 0.9900
C7AA H7AA 0.9900
C7AA H7AB 0.9900

loop_
_twin_individual_id
_twin_individual_mass_fraction_refined
1 0.866(18)
2 0.134(18)
